data_7130924
loop_
_publ_author_name
'Tomar, Radha'
'Suwasia, Sonam'
'Roychoudhury, Angshuman'
'Venkataramani, Sugumar'
'Babu, Srinivasarao Arulananda'

_publ_section_title
;
 Azobenzene-based unnatural amino acid scaffolds via Pd(II)-catalyzed
 C(sp3)-H arylation strategy
;
_journal_name_full 'Chemical Communications'
_journal_paper_doi 10.1039/D2CC04870A
_journal_year 2022
_chemical_formula_moiety 'C31 H28 N4 O4'
_chemical_formula_sum 'C31 H28 N4 O4'
_chemical_formula_weight 520.57
_space_group_crystal_system monoclinic
_space_group_IT_number 14
_space_group_name_Hall '-P 2ybc'
_space_group_name_H-M_alt 'P 1 21/c 1'
_atom_sites_solution_hydrogens geom
_audit_creation_date 2022-10-25
_audit_creation_method
;
Olex2 1.3
(compiled 2020.11.12 svn.r5f609507 for OlexSys, GUI svn.r6408)
;
_audit_update_record
;
2022-10-25 deposited with the CCDC.	2022-10-26 downloaded from the CCDC.
;
_cell_angle_alpha 90
_cell_angle_beta 102.270(4)
_cell_angle_gamma 90
_cell_formula_units_Z 4
_cell_length_a 7.8770(3)
_cell_length_b 40.4437(13)
_cell_length_c 8.8989(3)
_cell_measurement_reflns_used 7557
_cell_measurement_temperature 293(2)
_cell_measurement_theta_max 22.0100
_cell_measurement_theta_min 3.3190
_cell_volume 2770.21(17)
_computing_cell_refinement 'CrysAlisPro 1.171.39.31d (Rigaku OD, 2017)'
_computing_data_collection 'CrysAlisPro 1.171.39.31d (Rigaku OD, 2017)'
_computing_data_reduction 'CrysAlisPro 1.171.39.31d (Rigaku OD, 2017)'
_computing_molecular_graphics 'Olex2 1.3 (Dolomanov et al., 2009)'
_computing_publication_material 'Olex2 1.3 (Dolomanov et al., 2009)'
_computing_structure_refinement 'XL  (Sheldrick, 2008)'
_computing_structure_solution 'ShelXT (Sheldrick, 2015)'
_diffrn_ambient_temperature 293(2)
_diffrn_detector 'CCD plate'
_diffrn_detector_type HyPix3000
_diffrn_measured_fraction_theta_full 0.943
_diffrn_measured_fraction_theta_max 0.937
_diffrn_measurement_details
;
List of Runs (angles in degrees, time in seconds):

  # Type    Start    End  Width  t~exp~   \w     \q     \k     \f   Frames
#--------------------------------------------------------------------------
  1  \w    -62.00 -35.78   0.38   15.00    --   -9.95 136.00 114.00   69
  2  \w    -63.00  -8.66   0.38   15.00    --   -9.95 133.00 -63.00  143
  3  \w     10.00  36.22   0.38   15.00    --   10.22-133.00-131.00   69
  4  \w     13.00  38.08   0.38   15.00    --   10.22-136.00  50.00   66
  5  \w     17.00  43.22   0.38   15.00    --   -9.95  57.00 -30.00   69
  6  \w    -52.00 -24.64   0.38   15.00    --   -9.95 125.00-180.00   72
  7  \w    -53.00 -25.64   0.38   15.00    --   -9.95 -38.00  30.00   72
  8  \w     10.00  36.22   0.38   15.00    --   10.22-125.00 -30.00   69
  9  \w    -17.00  17.20   0.38   15.00    --   10.22 -99.00-180.00   90
 10  \w    -19.00  33.06   0.38   15.00    --   10.22 -99.00 -30.00  137
 11  \w    -53.00 -15.76   0.38   15.00    --   10.22 -57.00  60.00   98
 12  \w      8.00  58.16   0.38   15.00    --   10.22-125.00  90.00  132
 13  \w     -1.00  72.72   0.38   15.00    --   10.22  38.00 -60.00  194
;
_diffrn_measurement_device 'four-circle diffractometer'
_diffrn_measurement_device_type 'SuperNova, Single source at offset/far, HyPix3000'
_diffrn_measurement_method '\w scans'
_diffrn_orient_matrix_type 'CrysAlisPro convention (1999,Acta A55,543-557)'
_diffrn_orient_matrix_UB_11 0.0401680000
_diffrn_orient_matrix_UB_12 -0.0034401000
_diffrn_orient_matrix_UB_13 -0.0624485000
_diffrn_orient_matrix_UB_21 -0.0037974000
_diffrn_orient_matrix_UB_22 -0.0171757000
_diffrn_orient_matrix_UB_23 0.0151288000
_diffrn_orient_matrix_UB_31 -0.0828475000
_diffrn_orient_matrix_UB_32 -0.0008818000
_diffrn_orient_matrix_UB_33 -0.0502418000
_diffrn_radiation_monochromator mirror
_diffrn_radiation_probe x-ray
_diffrn_radiation_type 'Mo K\a'
_diffrn_radiation_wavelength 0.71073
_diffrn_reflns_av_R_equivalents 0.0606
_diffrn_reflns_av_unetI/netI 0.0687
_diffrn_reflns_Laue_measured_fraction_full 0.943
_diffrn_reflns_Laue_measured_fraction_max 0.937
_diffrn_reflns_limit_h_max 9
_diffrn_reflns_limit_h_min -9
_diffrn_reflns_limit_k_max 50
_diffrn_reflns_limit_k_min -50
_diffrn_reflns_limit_l_max 9
_diffrn_reflns_limit_l_min -11
_diffrn_reflns_number 23801
_diffrn_reflns_point_group_measured_fraction_full 0.943
_diffrn_reflns_point_group_measured_fraction_max 0.937
_diffrn_reflns_theta_full 25.242
_diffrn_reflns_theta_max 26.372
_diffrn_reflns_theta_min 3.090
_diffrn_source 'micro-focus sealed X-ray tube'
_diffrn_source_type 'SuperNova (Mo) X-ray Source'
_exptl_absorpt_coefficient_mu 0.084
_exptl_absorpt_correction_T_max 1.00000
_exptl_absorpt_correction_T_min 0.78219
_exptl_absorpt_correction_type multi-scan
_exptl_absorpt_process_details
;
CrysAlisPro 1.171.39.31d (Rigaku Oxford Diffraction, 2017)
Empirical absorption correction using spherical harmonics,
 implemented in SCALE3 ABSPACK scaling algorithm.
;
_exptl_crystal_colour colourless
_exptl_crystal_colour_primary colourless
_exptl_crystal_density_diffrn 1.248
_exptl_crystal_description needle
_exptl_crystal_F_000 1096
_exptl_crystal_size_max 0.025
_exptl_crystal_size_mid 0.022
_exptl_crystal_size_min 0.018
_refine_diff_density_max 0.260
_refine_diff_density_min -0.241
_refine_diff_density_rms 0.044
_refine_ls_extinction_method none
_refine_ls_goodness_of_fit_ref 1.058
_refine_ls_hydrogen_treatment constr
_refine_ls_matrix_type full
_refine_ls_number_parameters 358
_refine_ls_number_reflns 5313
_refine_ls_number_restraints 0
_refine_ls_restrained_S_all 1.058
_refine_ls_R_factor_all 0.1334
_refine_ls_R_factor_gt 0.0688
_refine_ls_shift/su_max 0.000
_refine_ls_shift/su_mean 0.000
_refine_ls_structure_factor_coef Fsqd
_refine_ls_weighting_details 'w=1/[\s^2^(Fo^2^)+(0.1030P)^2^+0.1365P] where P=(Fo^2^+2Fc^2^)/3'
_refine_ls_weighting_scheme calc
_refine_ls_wR_factor_gt 0.1770
_refine_ls_wR_factor_ref 0.2144
_reflns_Friedel_coverage 0.000
_reflns_number_gt 2807
_reflns_number_total 5313
_reflns_threshold_expression 'I > 2\s(I)'
_cod_data_source_file d2cc04870a2.cif
_cod_data_source_block iiserm-2nd
_cod_original_cell_volume 2770.19(18)
_cod_database_code 7130924
_shelx_shelxl_version_number 2014/7
_chemical_oxdiff_formula 'C H N O S'
_shelx_space_group_comment
;
The symmetry employed for this shelxl refinement is uniquely defined
by the following loop, which should always be used as a source of
symmetry information in preference to the above space-group names.
They are only intended as comments.
;
_reflns_odcompleteness_completeness 93.47
_reflns_odcompleteness_iscentric 1
_reflns_odcompleteness_theta 26.32
_olex2_refinement_description
;
1. Fixed Uiso
 At 1.2 times of:
  All C(H) groups, All C(H,H) groups, All N(H) groups
 At 1.5 times of:
  All C(H,H,H) groups
2. Shared sites
{N3B, N3A}
{C19A, C19B}
3. Uiso/Uaniso restraints and constraints
Uanis(N3B) = Uanis(N3A)
Uanis(O2A) = Uanis(O2B)
Uanis(C19A) = Uanis(C19B)
4. Others
 Sof(O2B)=Sof(N3A)=Sof(H3A)=Sof(C19A)=1-FVAR(1)
 Sof(N3B)=Sof(H3B)=Sof(C19B)=Sof(O2A)=FVAR(1)
5.a Ternary CH refined with riding coordinates:
 C12(H12), C11(H11)
5.b Secondary CH2 refined with riding coordinates:
 C21(H21A,H21B), C22(H22A,H22B)
5.c Aromatic/amide H refined with riding coordinates:
 N3B(H3B), N1(H1), C14(H14), C18(H18), C16(H16), C17(H17), C7(H7), C29(H29),
 C5(H5), C3(H3), C8(H8), C9(H9), C4(H4), C26(H26), C28(H28), C27(H27), N3A(H3A)
5.d Idealised Me refined as rotating group:
 C23(H23A,H23B,H23C), C20(H20A,H20B,H20C)
;
_olex2_submission_special_instructions 'No special instructions were received'
_oxdiff_exptl_absorpt_empirical_details
;
Empirical correction (ABSPACK) includes:
- Absorption correction using spherical harmonics
- Frame scaling
;
_oxdiff_exptl_absorpt_empirical_full_max 1.501
_oxdiff_exptl_absorpt_empirical_full_min 0.850

loop_
_space_group_symop_operation_xyz
'x, y, z'
'-x, y+1/2, -z+1/2'
'-x, -y, -z'
'x, -y-1/2, z-1/2'

loop_
_atom_site_label
_atom_site_type_symbol
_atom_site_fract_x
_atom_site_fract_y
_atom_site_fract_z
_atom_site_U_iso_or_equiv
_atom_site_adp_type
_atom_site_occupancy
_atom_site_site_symmetry_order
_atom_site_calc_flag
_atom_site_refinement_flags_posn
_atom_site_refinement_flags_adp
_atom_site_refinement_flags_occupancy
_atom_site_disorder_assembly
_atom_site_disorder_group
N4 N 0.6487(3) 0.55853(5) 0.4407(3) 0.0573(7) Uani 1 1 d . . . . .
O4 O 0.9159(3) 0.58325(5) 0.4788(3) 0.0809(7) Uani 1 1 d . . . . .
N3B N 0.3803(3) 0.72914(5) 0.5317(3) 0.0602(7) Uani 0.587(4) 1 d . . P A 2
H3B H 0.3937 0.7378 0.6216 0.072 Uiso 0.587(4) 1 calc R U P A 2
O3 O 0.4180(3) 0.52342(5) 0.3618(3) 0.0877(8) Uani 1 1 d . . . . .
O1 O 0.6702(3) 0.56656(5) 0.7611(3) 0.0864(8) Uani 1 1 d . . . . .
N1 N 0.7079(3) 0.62061(6) 0.7156(3) 0.0606(7) Uani 1 1 d . . . . .
H1 H 0.6876 0.6354 0.6446 0.073 Uiso 1 1 calc R U . . .
N2 N 0.7948(3) 0.68392(6) 0.7402(3) 0.0650(7) Uani 1 1 d . . . . .
C14 C 0.4382(4) 0.67244(6) 0.4633(3) 0.0481(7) Uani 1 1 d . . . . .
H14 H 0.5353 0.6799 0.4292 0.058 Uiso 1 1 calc R U . . .
C13 C 0.3987(3) 0.63899(6) 0.4579(3) 0.0460(7) Uani 1 1 d . . . . .
C18 C 0.2510(4) 0.62870(6) 0.5053(3) 0.0500(7) Uani 1 1 d . . . . .
H18 H 0.2210 0.6064 0.4996 0.060 Uiso 1 1 calc R U . . .
C15 C 0.3346(4) 0.69472(6) 0.5189(3) 0.0508(7) Uani 1 1 d . . . . .
C12 C 0.5167(4) 0.61465(6) 0.3985(3) 0.0534(7) Uani 1 1 d . . . . .
H12 H 0.6269 0.6260 0.3992 0.064 Uiso 1 1 calc R U . . .
C16 C 0.1901(4) 0.68419(7) 0.5683(3) 0.0591(8) Uani 1 1 d . . . . .
H16 H 0.1210 0.6993 0.6067 0.071 Uiso 1 1 calc R U . . .
C1 C 0.8417(4) 0.66539(8) 0.8692(3) 0.0578(8) Uani 1 1 d . . . . .
C6 C 0.7970(4) 0.63146(7) 0.8615(3) 0.0584(8) Uani 1 1 d . . . . .
C17 C 0.1483(4) 0.65096(7) 0.5605(3) 0.0589(8) Uani 1 1 d . . . . .
H17 H 0.0500 0.6437 0.5930 0.071 Uiso 1 1 calc R U . . .
C31 C 0.8218(4) 0.56021(7) 0.4302(4) 0.0593(8) Uani 1 1 d . . . . .
C10 C 0.6498(4) 0.58965(8) 0.6729(4) 0.0589(8) Uani 1 1 d . . . . .
C21 C 0.4391(4) 0.60476(7) 0.2325(3) 0.0622(8) Uani 1 1 d . . . . .
H21A H 0.5107 0.5875 0.2023 0.075 Uiso 1 1 calc R U . . .
H21B H 0.3245 0.5955 0.2279 0.075 Uiso 1 1 calc R U . . .
C11 C 0.5573(4) 0.58431(6) 0.5065(3) 0.0555(8) Uani 1 1 d . . . . .
H11 H 0.4441 0.5748 0.5112 0.067 Uiso 1 1 calc R U . . .
C24 C 0.5695(4) 0.52994(7) 0.3722(4) 0.0639(9) Uani 1 1 d . . . . .
C30 C 0.8563(4) 0.52987(7) 0.3498(4) 0.0641(9) Uani 1 1 d . . . . .
C25 C 0.7055(4) 0.51159(7) 0.3170(4) 0.0673(9) Uani 1 1 d . . . . .
C22 C 0.4235(5) 0.63251(7) 0.1186(3) 0.0701(9) Uani 1 1 d . . . . .
H22A H 0.5376 0.6420 0.1231 0.084 Uiso 1 1 calc R U . . .
H22B H 0.3500 0.6496 0.1470 0.084 Uiso 1 1 calc R U . . .
C2 C 0.9336(4) 0.67916(10) 1.0097(4) 0.0731(10) Uani 1 1 d . . . . .
C7 C 0.8410(4) 0.61221(9) 0.9899(4) 0.0761(10) Uani 1 1 d . . . . .
H7 H 0.8124 0.5899 0.9860 0.091 Uiso 1 1 calc R U . . .
C29 C 1.0083(5) 0.51930(9) 0.3115(5) 0.0838(11) Uani 1 1 d . . . . .
H29 H 1.1098 0.5317 0.3357 0.101 Uiso 1 1 calc R U . . .
C5 C 0.8352(4) 0.71560(8) 0.7485(4) 0.0784(10) Uani 1 1 d . . . . .
H5 H 0.8004 0.7284 0.6605 0.094 Uiso 1 1 calc R U . . .
C3 C 0.9767(5) 0.71277(11) 1.0090(5) 0.0907(12) Uani 1 1 d . . . . .
H3 H 1.0403 0.7226 1.0979 0.109 Uiso 1 1 calc R U . . .
C8 C 0.9309(5) 0.62672(12) 1.1290(4) 0.0888(12) Uani 1 1 d . . . . .
H8 H 0.9594 0.6136 1.2166 0.107 Uiso 1 1 calc R U . . .
C23 C 0.3472(5) 0.62130(9) -0.0469(4) 0.0898(11) Uani 1 1 d . . . . .
H23A H 0.3412 0.6398 -0.1152 0.135 Uiso 1 1 calc R U . . .
H23B H 0.2326 0.6126 -0.0529 0.135 Uiso 1 1 calc R U . . .
H23C H 0.4200 0.6045 -0.0760 0.135 Uiso 1 1 calc R U . . .
C9 C 0.9763(5) 0.65873(12) 1.1391(4) 0.0907(12) Uani 1 1 d . . . . .
H9 H 1.0363 0.6674 1.2321 0.109 Uiso 1 1 calc R U . . .
C4 C 0.9262(5) 0.73101(10) 0.8799(5) 0.0919(12) Uani 1 1 d . . . . .
H4 H 0.9521 0.7534 0.8795 0.110 Uiso 1 1 calc R U . . .
C19B C 0.4031(6) 0.74813(8) 0.4228(4) 0.0895(12) Uani 0.587(4) 1 d . . P A 2
C26 C 0.6991(5) 0.48154(8) 0.2415(5) 0.0999(13) Uani 1 1 d . . . . .
H26 H 0.5975 0.4692 0.2170 0.120 Uiso 1 1 calc R U . . .
C28 C 1.0021(6) 0.48959(11) 0.2361(5) 0.1070(14) Uani 1 1 d . . . . .
H28 H 1.1011 0.4820 0.2058 0.128 Uiso 1 1 calc R U . . .
C27 C 0.8532(7) 0.47080(10) 0.2040(6) 0.1189(16) Uani 1 1 d . . . . .
H27 H 0.8554 0.4504 0.1562 0.143 Uiso 1 1 calc R U . . .
O2A O 0.3274(7) 0.73731(9) 0.2836(5) 0.0914(14) Uani 0.587(4) 1 d . . P A 2
O2B O 0.4893(11) 0.73693(13) 0.3180(7) 0.0914(14) Uani 0.413(4) 1 d . . P A 1
N3A N 0.3803(3) 0.72914(5) 0.5317(3) 0.0602(7) Uani 0.413(4) 1 d . . P A 1
H3A H 0.3937 0.7378 0.6216 0.072 Uiso 0.413(4) 1 calc R U P A 1
C19A C 0.4031(6) 0.74813(8) 0.4228(4) 0.0895(12) Uani 0.413(4) 1 d . . P A 1
C20 C 0.4494(5) 0.78361(7) 0.4583(4) 0.0866(11) Uani 1 1 d . . . . .
H20A H 0.3511 0.7973 0.4172 0.130 Uiso 1 1 calc R U . A 1
H20B H 0.5450 0.7897 0.4127 0.130 Uiso 1 1 calc R U . A 1
H20C H 0.4819 0.7866 0.5677 0.130 Uiso 1 1 calc R U . A 1

loop_
_atom_site_aniso_label
_atom_site_aniso_U_11
_atom_site_aniso_U_22
_atom_site_aniso_U_33
_atom_site_aniso_U_23
_atom_site_aniso_U_13
_atom_site_aniso_U_12
N4 0.0455(14) 0.0379(13) 0.0868(17) -0.0085(12) 0.0104(13) -0.0012(11)
O4 0.0588(14) 0.0588(14) 0.1212(19) -0.0103(13) 0.0104(13) -0.0165(11)
N3B 0.0912(19) 0.0375(13) 0.0511(13) -0.0031(11) 0.0133(13) 0.0035(12)
O3 0.0563(15) 0.0648(14) 0.142(2) -0.0243(13) 0.0204(14) -0.0104(12)
O1 0.1141(19) 0.0555(13) 0.0849(15) 0.0145(12) 0.0109(15) 0.0042(13)
N1 0.0670(17) 0.0515(15) 0.0574(14) 0.0034(11) 0.0000(13) -0.0021(12)
N2 0.0650(17) 0.0610(17) 0.0664(17) -0.0078(14) 0.0079(14) -0.0027(13)
C14 0.0525(16) 0.0399(15) 0.0513(15) -0.0019(12) 0.0095(14) 0.0011(13)
C13 0.0479(17) 0.0395(15) 0.0472(15) -0.0006(12) 0.0027(14) 0.0043(13)
C18 0.0521(18) 0.0386(15) 0.0549(16) -0.0015(13) 0.0012(15) 0.0015(13)
C15 0.065(2) 0.0382(15) 0.0464(15) -0.0013(12) 0.0059(15) 0.0038(14)
C12 0.0593(18) 0.0396(15) 0.0620(17) 0.0000(13) 0.0145(16) -0.0017(13)
C16 0.063(2) 0.0542(19) 0.0604(18) -0.0039(14) 0.0128(16) 0.0118(16)
C1 0.0450(18) 0.071(2) 0.0559(18) -0.0106(16) 0.0066(15) -0.0014(15)
C6 0.0494(18) 0.069(2) 0.0545(18) -0.0028(16) 0.0065(15) 0.0058(15)
C17 0.0558(18) 0.0562(19) 0.0654(19) 0.0020(15) 0.0145(16) 0.0022(15)
C31 0.0510(19) 0.0398(17) 0.085(2) 0.0021(15) 0.0098(17) -0.0011(14)
C10 0.0569(19) 0.0504(18) 0.0687(19) 0.0049(16) 0.0118(17) 0.0071(15)
C21 0.072(2) 0.0494(17) 0.0629(18) -0.0060(14) 0.0094(17) 0.0037(15)
C11 0.0501(17) 0.0433(16) 0.0723(19) -0.0006(14) 0.0112(16) 0.0086(13)
C24 0.053(2) 0.0438(17) 0.096(2) -0.0082(16) 0.0168(18) -0.0064(15)
C30 0.058(2) 0.0438(17) 0.092(2) -0.0008(16) 0.0176(18) 0.0044(15)
C25 0.064(2) 0.0420(17) 0.098(2) -0.0124(16) 0.0218(19) -0.0039(16)
C22 0.082(2) 0.062(2) 0.0656(19) -0.0010(16) 0.0132(18) 0.0055(17)
C2 0.057(2) 0.096(3) 0.063(2) -0.018(2) 0.0074(18) 0.0004(19)
C7 0.071(2) 0.086(2) 0.068(2) 0.0108(19) 0.0069(19) 0.0066(19)
C29 0.068(2) 0.066(2) 0.123(3) -0.003(2) 0.033(2) 0.0102(18)
C5 0.081(2) 0.062(2) 0.091(2) -0.0121(19) 0.016(2) -0.0094(18)
C3 0.078(3) 0.106(3) 0.086(3) -0.046(2) 0.013(2) -0.019(2)
C8 0.075(3) 0.126(4) 0.059(2) 0.017(2) -0.001(2) 0.006(2)
C23 0.103(3) 0.099(3) 0.063(2) -0.0073(19) 0.009(2) 0.000(2)
C9 0.078(3) 0.124(4) 0.065(2) -0.014(2) 0.003(2) 0.002(2)
C4 0.095(3) 0.078(3) 0.103(3) -0.029(2) 0.022(3) -0.027(2)
C19B 0.171(4) 0.0447(19) 0.0584(19) -0.0011(16) 0.037(2) -0.002(2)
C26 0.093(3) 0.059(2) 0.154(4) -0.034(2) 0.040(3) -0.006(2)
C28 0.097(3) 0.085(3) 0.152(4) -0.013(3) 0.056(3) 0.021(3)
C27 0.123(4) 0.066(3) 0.179(5) -0.041(3) 0.058(3) 0.006(3)
O2A 0.161(4) 0.0526(16) 0.056(2) 0.0034(14) 0.013(3) -0.022(3)
O2B 0.161(4) 0.0526(16) 0.056(2) 0.0034(14) 0.013(3) -0.022(3)
N3A 0.0912(19) 0.0375(13) 0.0511(13) -0.0031(11) 0.0133(13) 0.0035(12)
C19A 0.171(4) 0.0447(19) 0.0584(19) -0.0011(16) 0.037(2) -0.002(2)
C20 0.128(3) 0.0422(18) 0.097(3) 0.0061(17) 0.041(2) -0.0043(19)

loop_
_atom_type_symbol
_atom_type_description
_atom_type_scat_dispersion_real
_atom_type_scat_dispersion_imag
_atom_type_scat_source
C C 0.0033 0.0016 'International Tables Vol C Tables 4.2.6.8 and 6.1.1.4'
H H 0.0000 0.0000 'International Tables Vol C Tables 4.2.6.8 and 6.1.1.4'
N N 0.0061 0.0033 'International Tables Vol C Tables 4.2.6.8 and 6.1.1.4'
O O 0.0106 0.0060 'International Tables Vol C Tables 4.2.6.8 and 6.1.1.4'

loop_
_geom_angle_atom_site_label_1
_geom_angle_atom_site_label_2
_geom_angle_atom_site_label_3
_geom_angle
_geom_angle_site_symmetry_1
_geom_angle_site_symmetry_3
_geom_angle_publ_flag
C31 N4 C11 124.6(2) . . ?
C31 N4 C24 111.5(2) . . ?
C24 N4 C11 123.8(2) . . ?
C15 N3B H3B 116.7 . . ?
C19B N3B H3B 116.7 . . ?
C19B N3B C15 126.5(3) . . ?
C6 N1 H1 116.0 . . ?
C10 N1 H1 116.0 . . ?
C10 N1 C6 128.1(3) . . ?
C5 N2 C1 118.1(3) . . ?
C13 C14 H14 119.8 . . ?
C15 C14 H14 119.8 . . ?
C15 C14 C13 120.3(3) . . ?
C14 C13 C12 119.6(3) . . ?
C18 C13 C14 118.7(3) . . ?
C18 C13 C12 121.7(2) . . ?
C13 C18 H18 119.6 . . ?
C17 C18 C13 120.7(3) . . ?
C17 C18 H18 119.6 . . ?
C14 C15 N3B 120.3(3) . . ?
C14 C15 N3A 120.3(3) . . ?
C16 C15 N3B 119.1(3) . . ?
C16 C15 C14 120.5(3) . . ?
C16 C15 N3A 119.1(3) . . ?
C13 C12 H12 107.5 . . ?
C13 C12 C21 110.9(2) . . ?
C13 C12 C11 110.9(2) . . ?
C21 C12 H12 107.5 . . ?
C21 C12 C11 112.3(2) . . ?
C11 C12 H12 107.5 . . ?
C15 C16 H16 120.3 . . ?
C15 C16 C17 119.4(3) . . ?
C17 C16 H16 120.3 . . ?
N2 C1 C6 118.4(2) . . ?
N2 C1 C2 121.7(3) . . ?
C6 C1 C2 119.9(3) . . ?
N1 C6 C1 114.7(2) . . ?
C7 C6 N1 125.6(3) . . ?
C7 C6 C1 119.8(3) . . ?
C18 C17 C16 120.3(3) . . ?
C18 C17 H17 119.8 . . ?
C16 C17 H17 119.8 . . ?
N4 C31 C30 106.1(2) . . ?
O4 C31 N4 123.3(3) . . ?
O4 C31 C30 130.6(3) . . ?
O1 C10 N1 122.7(3) . . ?
O1 C10 C11 119.5(3) . . ?
N1 C10 C11 117.8(3) . . ?
C12 C21 H21A 108.6 . . ?
C12 C21 H21B 108.6 . . ?
H21A C21 H21B 107.6 . . ?
C22 C21 C12 114.6(2) . . ?
C22 C21 H21A 108.6 . . ?
C22 C21 H21B 108.6 . . ?
N4 C11 C12 111.8(2) . . ?
N4 C11 C10 108.5(2) . . ?
N4 C11 H11 105.5 . . ?
C12 C11 H11 105.5 . . ?
C10 C11 C12 119.0(2) . . ?
C10 C11 H11 105.5 . . ?
N4 C24 C25 106.0(3) . . ?
O3 C24 N4 124.0(3) . . ?
O3 C24 C25 130.0(3) . . ?
C25 C30 C31 108.1(3) . . ?
C25 C30 C29 122.4(3) . . ?
C29 C30 C31 129.5(3) . . ?
C30 C25 C24 108.3(3) . . ?
C30 C25 C26 121.0(3) . . ?
C26 C25 C24 130.7(3) . . ?
C21 C22 H22A 109.0 . . ?
C21 C22 H22B 109.0 . . ?
C21 C22 C23 112.7(3) . . ?
H22A C22 H22B 107.8 . . ?
C23 C22 H22A 109.0 . . ?
C23 C22 H22B 109.0 . . ?
C3 C2 C1 117.1(3) . . ?
C9 C2 C1 118.8(3) . . ?
C9 C2 C3 124.1(3) . . ?
C6 C7 H7 120.5 . . ?
C6 C7 C8 119.1(3) . . ?
C8 C7 H7 120.5 . . ?
C30 C29 H29 121.6 . . ?
C28 C29 C30 116.7(3) . . ?
C28 C29 H29 121.6 . . ?
N2 C5 H5 117.9 . . ?
N2 C5 C4 124.1(3) . . ?
C4 C5 H5 117.9 . . ?
C2 C3 H3 119.8 . . ?
C4 C3 C2 120.3(3) . . ?
C4 C3 H3 119.8 . . ?
C7 C8 H8 118.8 . . ?
C9 C8 C7 122.3(3) . . ?
C9 C8 H8 118.8 . . ?
C22 C23 H23A 109.5 . . ?
C22 C23 H23B 109.5 . . ?
C22 C23 H23C 109.5 . . ?
H23A C23 H23B 109.5 . . ?
H23A C23 H23C 109.5 . . ?
H23B C23 H23C 109.5 . . ?
C2 C9 H9 120.0 . . ?
C8 C9 C2 120.1(3) . . ?
C8 C9 H9 120.0 . . ?
C5 C4 H4 120.7 . . ?
C3 C4 C5 118.6(3) . . ?
C3 C4 H4 120.7 . . ?
N3B C19B O2A 113.6(3) . . ?
N3B C19B C20 118.9(3) . . ?
O2A C19B C20 123.6(3) . . ?
C25 C26 H26 121.8 . . ?
C25 C26 C27 116.5(3) . . ?
C27 C26 H26 121.8 . . ?
C29 C28 H28 119.2 . . ?
C29 C28 C27 121.7(4) . . ?
C27 C28 H28 119.2 . . ?
C26 C27 H27 119.2 . . ?
C28 C27 C26 121.7(4) . . ?
C28 C27 H27 119.2 . . ?
C15 N3A H3A 116.7 . . ?
C19A N3A C15 126.5(3) . . ?
C19A N3A H3A 116.7 . . ?
O2B C19A C20 109.5(4) . . ?
N3A C19A O2B 119.8(4) . . ?
N3A C19A C20 118.9(3) . . ?
C19A C20 H20A 109.5 . . ?
C19A C20 H20B 109.5 . . ?
C19A C20 H20C 109.5 . . ?
H20A C20 H20B 109.5 . . ?
H20A C20 H20C 109.5 . . ?
H20B C20 H20C 109.5 . . ?

loop_
_geom_bond_atom_site_label_1
_geom_bond_atom_site_label_2
_geom_bond_distance
_geom_bond_site_symmetry_2
_geom_bond_publ_flag
N4 C31 1.387(4) . ?
N4 C11 1.459(3) . ?
N4 C24 1.391(3) . ?
O4 C31 1.212(3) . ?
N3B H3B 0.8600 . ?
N3B C15 1.436(3) . ?
N3B C19B 1.279(4) . ?
O3 C24 1.207(3) . ?
O1 C10 1.209(3) . ?
N1 H1 0.8600 . ?
N1 C6 1.409(4) . ?
N1 C10 1.359(3) . ?
N2 C1 1.354(4) . ?
N2 C5 1.319(4) . ?
C14 H14 0.9300 . ?
C14 C13 1.387(3) . ?
C14 C15 1.377(4) . ?
C13 C18 1.384(4) . ?
C13 C12 1.523(4) . ?
C18 H18 0.9300 . ?
C18 C17 1.369(4) . ?
C15 C16 1.372(4) . ?
C15 N3A 1.436(3) . ?
C12 H12 0.9800 . ?
C12 C21 1.527(4) . ?
C12 C11 1.550(4) . ?
C16 H16 0.9300 . ?
C16 C17 1.382(4) . ?
C1 C6 1.415(4) . ?
C1 C2 1.419(4) . ?
C6 C7 1.365(4) . ?
C17 H17 0.9300 . ?
C31 C30 1.475(4) . ?
C10 C11 1.520(4) . ?
C21 H21A 0.9700 . ?
C21 H21B 0.9700 . ?
C21 C22 1.500(4) . ?
C11 H11 0.9800 . ?
C24 C25 1.471(4) . ?
C30 C25 1.377(4) . ?
C30 C29 1.380(4) . ?
C25 C26 1.384(4) . ?
C22 H22A 0.9700 . ?
C22 H22B 0.9700 . ?
C22 C23 1.536(4) . ?
C2 C3 1.401(5) . ?
C2 C9 1.399(5) . ?
C7 H7 0.9300 . ?
C7 C8 1.417(5) . ?
C29 H29 0.9300 . ?
C29 C28 1.372(5) . ?
C5 H5 0.9300 . ?
C5 C4 1.383(5) . ?
C3 H3 0.9300 . ?
C3 C4 1.352(5) . ?
C8 H8 0.9300 . ?
C8 C9 1.341(5) . ?
C23 H23A 0.9600 . ?
C23 H23B 0.9600 . ?
C23 H23C 0.9600 . ?
C9 H9 0.9300 . ?
C4 H4 0.9300 . ?
C19B O2A 1.330(5) . ?
C19B C20 1.498(4) . ?
C26 H26 0.9300 . ?
C26 C27 1.394(6) . ?
C28 H28 0.9300 . ?
C28 C27 1.375(5) . ?
C27 H27 0.9300 . ?
O2B C19A 1.343(8) . ?
N3A H3A 0.8600 . ?
N3A C19A 1.279(4) . ?
C19A C20 1.498(4) . ?
C20 H20A 0.9600 . ?
C20 H20B 0.9600 . ?
C20 H20C 0.9600 . ?

loop_
_geom_torsion_atom_site_label_1
_geom_torsion_atom_site_label_2
_geom_torsion_atom_site_label_3
_geom_torsion_atom_site_label_4
_geom_torsion
_geom_torsion_site_symmetry_1
_geom_torsion_site_symmetry_2
_geom_torsion_site_symmetry_3
_geom_torsion_site_symmetry_4
_geom_torsion_publ_flag
N4 C31 C30 C25 -0.3(3) . . . . ?
N4 C31 C30 C29 -179.3(3) . . . . ?
N4 C24 C25 C30 -1.6(4) . . . . ?
N4 C24 C25 C26 179.5(4) . . . . ?
O4 C31 C30 C25 -179.3(3) . . . . ?
O4 C31 C30 C29 1.7(6) . . . . ?
N3B C15 C16 C17 -178.1(2) . . . . ?
O3 C24 C25 C30 177.1(4) . . . . ?
O3 C24 C25 C26 -1.8(6) . . . . ?
O1 C10 C11 N4 -56.4(4) . . . . ?
O1 C10 C11 C12 174.4(3) . . . . ?
N1 C6 C7 C8 -179.9(3) . . . . ?
N1 C10 C11 N4 123.0(3) . . . . ?
N1 C10 C11 C12 -6.2(4) . . . . ?
N2 C1 C6 N1 0.6(4) . . . . ?
N2 C1 C6 C7 -179.4(3) . . . . ?
N2 C1 C2 C3 -1.0(5) . . . . ?
N2 C1 C2 C9 179.3(3) . . . . ?
N2 C5 C4 C3 -0.4(6) . . . . ?
C14 C13 C18 C17 -1.8(4) . . . . ?
C14 C13 C12 C21 -100.9(3) . . . . ?
C14 C13 C12 C11 133.5(2) . . . . ?
C14 C15 C16 C17 -0.6(4) . . . . ?
C14 C15 N3A C19A 57.8(4) . . . . ?
C13 C14 C15 N3B 176.8(2) . . . . ?
C13 C14 C15 C16 -0.6(4) . . . . ?
C13 C14 C15 N3A 176.8(2) . . . . ?
C13 C18 C17 C16 0.7(4) . . . . ?
C13 C12 C21 C22 64.5(4) . . . . ?
C13 C12 C11 N4 171.7(2) . . . . ?
C13 C12 C11 C10 -60.6(3) . . . . ?
C18 C13 C12 C21 78.3(3) . . . . ?
C18 C13 C12 C11 -47.3(3) . . . . ?
C15 N3B C19B O2A 21.1(6) . . . . ?
C15 N3B C19B C20 179.6(3) . . . . ?
C15 C14 C13 C18 1.8(4) . . . . ?
C15 C14 C13 C12 -179.0(2) . . . . ?
C15 C16 C17 C18 0.6(4) . . . . ?
C15 N3A C19A O2B -41.5(6) . . . . ?
C15 N3A C19A C20 179.6(3) . . . . ?
C12 C13 C18 C17 179.0(2) . . . . ?
C12 C21 C22 C23 179.2(3) . . . . ?
C16 C15 N3A C19A -124.7(4) . . . . ?
C1 N2 C5 C4 1.5(5) . . . . ?
C1 C6 C7 C8 0.1(5) . . . . ?
C1 C2 C3 C4 2.1(5) . . . . ?
C1 C2 C9 C8 0.2(5) . . . . ?
C6 N1 C10 O1 -0.3(5) . . . . ?
C6 N1 C10 C11 -179.7(3) . . . . ?
C6 C1 C2 C3 178.9(3) . . . . ?
C6 C1 C2 C9 -0.9(5) . . . . ?
C6 C7 C8 C9 -0.8(6) . . . . ?
C31 N4 C11 C12 73.6(3) . . . . ?
C31 N4 C11 C10 -59.5(4) . . . . ?
C31 N4 C24 O3 -177.3(3) . . . . ?
C31 N4 C24 C25 1.4(3) . . . . ?
C31 C30 C25 C24 1.2(4) . . . . ?
C31 C30 C25 C26 -179.8(3) . . . . ?
C31 C30 C29 C28 179.9(4) . . . . ?
C10 N1 C6 C1 179.5(3) . . . . ?
C10 N1 C6 C7 -0.5(5) . . . . ?
C21 C12 C11 N4 47.0(3) . . . . ?
C21 C12 C11 C10 174.7(3) . . . . ?
C11 N4 C31 O4 1.8(5) . . . . ?
C11 N4 C31 C30 -177.2(2) . . . . ?
C11 N4 C24 O3 -0.8(5) . . . . ?
C11 N4 C24 C25 177.9(3) . . . . ?
C11 C12 C21 C22 -170.8(3) . . . . ?
C24 N4 C31 O4 178.3(3) . . . . ?
C24 N4 C31 C30 -0.8(3) . . . . ?
C24 N4 C11 C12 -102.4(3) . . . . ?
C24 N4 C11 C10 124.5(3) . . . . ?
C24 C25 C26 C27 179.9(4) . . . . ?
C30 C25 C26 C27 1.2(6) . . . . ?
C30 C29 C28 C27 -1.8(6) . . . . ?
C25 C30 C29 C28 1.0(5) . . . . ?
C25 C26 C27 C28 -2.0(7) . . . . ?
C2 C1 C6 N1 -179.3(3) . . . . ?
C2 C1 C6 C7 0.7(5) . . . . ?
C2 C3 C4 C5 -1.5(6) . . . . ?
C7 C8 C9 C2 0.6(6) . . . . ?
C29 C30 C25 C24 -179.7(3) . . . . ?
C29 C30 C25 C26 -0.7(5) . . . . ?
C29 C28 C27 C26 2.4(8) . . . . ?
C5 N2 C1 C6 179.3(3) . . . . ?
C5 N2 C1 C2 -0.8(5) . . . . ?
C3 C2 C9 C8 -179.6(4) . . . . ?
C9 C2 C3 C4 -178.1(4) . . . . ?
C19B N3B C15 C14 57.8(4) . . . . ?
C19B N3B C15 C16 -124.7(4) . . . . ?
N3A C15 C16 C17 -178.1(2) . . . . ?
